data_2202735
loop_
_publ_author_name
'Annika K. Eriksson'
'Barbara M. Casari'
'Langer, Vratislav'

_publ_section_title
;
 Pentapotassium sodium hexasulfatodicerate(III)
;
_journal_issue 11
_journal_name_full 'Acta Crystallographica Section E'
_journal_page_first i149
_journal_page_last i150
_journal_paper_doi 10.1107/S1600536803023183
_journal_volume 59
_journal_year 2003
_chemical_formula_iupac 'K5 Na [Ce2 (S O4)6]'
_chemical_formula_moiety 'Ce2 K5 Na O24 S6'
_chemical_formula_sum 'Ce2 K5 Na O24 S6'
_chemical_formula_weight 1075.09
_chemical_name_systematic
;
pentapotassium sodium hexasulphatodicerate(III)
;
_space_group_IT_number 12
_symmetry_cell_setting monoclinic
_symmetry_space_group_name_Hall '-C 2y'
_symmetry_space_group_name_H-M 'C 1 2/m 1'
_atom_sites_solution_hydrogens none
_atom_sites_solution_primary heavy
_atom_sites_solution_secondary difmap
_audit_creation_method SHELXL-97
_cell_angle_alpha 90.00
_cell_angle_beta 111.0590(10)
_cell_angle_gamma 90.00
_cell_formula_units_Z 2
_cell_length_a 9.2117(2)
_cell_length_b 16.3725(4)
_cell_length_c 7.7207(2)
_cell_measurement_reflns_used 7272
_cell_measurement_temperature 173(2)
_cell_measurement_theta_max 32.86
_cell_measurement_theta_min 2.49
_cell_volume 1086.65(5)
_computing_cell_refinement 'SAINT (Siemens, 1995)'
_computing_data_collection 'SMART (Siemens, 1995)'
_computing_data_reduction 'SAINT (Siemens, 1995) and SADABS (Sheldrick, 2002)'
_computing_molecular_graphics 'DIAMOND (Brandenburg, 2000)'
_computing_publication_material SHELXTL
_computing_structure_refinement SHELXTL
_computing_structure_solution 'SHELXTL (Bruker, 2001)'
_diffrn_ambient_temperature 173(2)
_diffrn_measured_fraction_theta_full 0.990
_diffrn_measured_fraction_theta_max 0.954
_diffrn_measurement_device_type 'Siemens SMART 1K CCD area-detector'
_diffrn_measurement_method \w
_diffrn_radiation_monochromator graphite
_diffrn_radiation_source 'fine-focus sealed tube'
_diffrn_radiation_type MoK\a
_diffrn_radiation_wavelength 0.71073
_diffrn_reflns_av_R_equivalents 0.0322
_diffrn_reflns_av_sigmaI/netI 0.0256
_diffrn_reflns_limit_h_max 13
_diffrn_reflns_limit_h_min -14
_diffrn_reflns_limit_k_max 24
_diffrn_reflns_limit_k_min -24
_diffrn_reflns_limit_l_max 11
_diffrn_reflns_limit_l_min -11
_diffrn_reflns_number 9019
_diffrn_reflns_theta_full 32.00
_diffrn_reflns_theta_max 32.86
_diffrn_reflns_theta_min 2.49
_diffrn_standards_decay_% none
_diffrn_standards_number 0
_exptl_absorpt_coefficient_mu 5.805
_exptl_absorpt_correction_T_max 0.745
_exptl_absorpt_correction_T_min 0.269
_exptl_absorpt_correction_type multi-scan
_exptl_absorpt_process_details '(SADABS; Sheldrick, 2002)'
_exptl_crystal_colour yellow
_exptl_crystal_density_diffrn 3.286
_exptl_crystal_density_method 'not measured'
_exptl_crystal_description plate
_exptl_crystal_F_000 1020
_exptl_crystal_size_max 0.30
_exptl_crystal_size_mid 0.10
_exptl_crystal_size_min 0.05
_refine_diff_density_max 1.277
_refine_diff_density_min -1.872
_refine_ls_extinction_method none
_refine_ls_goodness_of_fit_ref 1.061
_refine_ls_hydrogen_treatment none
_refine_ls_matrix_type full
_refine_ls_number_parameters 95
_refine_ls_number_reflns 1998
_refine_ls_number_restraints 0
_refine_ls_restrained_S_all 1.061
_refine_ls_R_factor_all 0.0237
_refine_ls_R_factor_gt 0.0200
_refine_ls_shift/su_max 0.003
_refine_ls_shift/su_mean 0.000
_refine_ls_structure_factor_coef Fsqd
_refine_ls_weighting_details 'calc w = 1/[\s^2^(Fo^2^)+(0.0262P)^2^+2.4852P] where P = (Fo^2^+2Fc^2^)/3'
_refine_ls_weighting_scheme calc
_refine_ls_wR_factor_gt 0.0494
_refine_ls_wR_factor_ref 0.0512
_reflns_number_gt 1852
_reflns_number_total 1998
_reflns_threshold_expression I>2\s(I)
_cod_data_source_file mg6026.cif
_cod_data_source_block I
_cod_original_sg_symbol_H-M 'C 2/m'
_cod_database_code 2202735
_cod_database_fobs_code 2202735

loop_
_symmetry_equiv_pos_as_xyz
'x, y, z'
'-x, y, -z'
'x+1/2, y+1/2, z'
'-x+1/2, y+1/2, -z'
'-x, -y, -z'
'x, -y, z'
'-x+1/2, -y+1/2, -z'
'x+1/2, -y+1/2, z'

loop_
_atom_site_label
_atom_site_fract_x
_atom_site_fract_y
_atom_site_fract_z
_atom_site_U_iso_or_equiv
_atom_site_adp_type
_atom_site_calc_flag
_atom_site_refinement_flags
_atom_site_occupancy
_atom_site_disorder_assembly
_atom_site_disorder_group
_atom_site_type_symbol
Ce1 0.5000 0.356299(10) 0.5000 0.00625(5) Uani d S 1 . . Ce
S1 0.59615(8) 0.5000 0.80690(10) 0.00636(12) Uani d S 1 . . S
S2 0.12449(6) 0.33454(3) 0.31516(7) 0.00739(10) Uani d . 1 . . S
O1 0.7305(3) 0.5000 0.9799(3) 0.0097(4) Uani d S 1 . . O
O2 0.49980(18) 0.42535(10) 0.7920(2) 0.0091(3) Uani d . 1 . . O
O3 0.0339(2) 0.25857(10) 0.3055(2) 0.0136(3) Uani d . 1 . . O
O4 0.6430(3) 0.5000 0.6407(3) 0.0108(4) Uani d S 1 . . O
O5 0.24202(19) 0.31954(10) 0.2271(2) 0.0106(3) Uani d . 1 . . O
O6 0.2146(2) 0.35751(11) 0.5105(2) 0.0137(3) Uani d . 1 . . O
O7 0.01700(19) 0.39974(10) 0.2218(2) 0.0111(3) Uani d . 1 . . O
K1 0.72215(6) 0.34357(3) 0.11773(7) 0.01226(9) Uani d . 1 . . K
K2 0.0000 0.5000 0.5000 0.0432(5) Uani d S 1 . . K
Na1 0.0000 0.5000 0.0000 0.0085(3) Uani d S 1 . . Na

loop_
_atom_site_aniso_label
_atom_site_aniso_U_11
_atom_site_aniso_U_22
_atom_site_aniso_U_33
_atom_site_aniso_U_12
_atom_site_aniso_U_13
_atom_site_aniso_U_23
Ce1 0.00649(8) 0.00635(8) 0.00592(8) 0.000 0.00224(5) 0.000
S1 0.0060(3) 0.0060(3) 0.0067(3) 0.000 0.0018(2) 0.000
S2 0.0070(2) 0.0067(2) 0.0085(2) 0.00001(16) 0.00274(17) 0.00162(17)
O1 0.0071(9) 0.0096(10) 0.0093(10) 0.000 -0.0010(8) 0.000
O2 0.0098(7) 0.0073(6) 0.0115(7) -0.0033(5) 0.0052(6) -0.0016(6)
O3 0.0116(7) 0.0091(7) 0.0201(8) -0.0027(6) 0.0057(6) 0.0030(6)
O4 0.0115(10) 0.0123(10) 0.0108(10) 0.000 0.0065(8) 0.000
O5 0.0092(7) 0.0114(7) 0.0128(7) -0.0004(6) 0.0059(6) -0.0012(6)
O6 0.0122(8) 0.0196(9) 0.0081(7) -0.0011(6) 0.0022(6) 0.0000(6)
O7 0.0097(7) 0.0101(7) 0.0130(7) 0.0020(6) 0.0035(6) 0.0035(6)
K1 0.0122(2) 0.0130(2) 0.0123(2) 0.00213(16) 0.00534(17) 0.00281(16)
K2 0.1001(15) 0.0135(5) 0.0316(7) 0.000 0.0426(9) 0.000
Na1 0.0096(8) 0.0092(8) 0.0091(8) 0.000 0.0061(6) 0.000

loop_
_atom_type_symbol
_atom_type_description
_atom_type_scat_dispersion_real
_atom_type_scat_dispersion_imag
_atom_type_scat_source
O O 0.0106 0.0060 'International Tables Vol C Tables 4.2.6.8 and 6.1.1.4'
S S 0.1246 0.1234 'International Tables Vol C Tables 4.2.6.8 and 6.1.1.4'
K K 0.2009 0.2494 'International Tables Vol C Tables 4.2.6.8 and 6.1.1.4'
Ce Ce -0.2486 2.6331 'International Tables Vol C Tables 4.2.6.8 and 6.1.1.4'
Na Na 0.0362 0.0249 'International Tables Vol C Tables 4.2.6.8 and 6.1.1.4'

loop_
_geom_angle_atom_site_label_1
_geom_angle_atom_site_label_2
_geom_angle_atom_site_label_3
_geom_angle_site_symmetry_1
_geom_angle_site_symmetry_3
_geom_angle
O3 Ce1 O3 8 7_556 82.18(8)
O3 Ce1 O2 8 2_656 76.08(6)
O3 Ce1 O2 7_556 2_656 156.36(6)
O3 Ce1 O2 8 . 156.36(6)
O3 Ce1 O2 7_556 . 76.08(6)
O2 Ce1 O2 2_656 . 126.75(7)
O3 Ce1 O5 8 . 67.42(5)
O3 Ce1 O5 7_556 . 92.14(5)
O2 Ce1 O5 2_656 . 71.08(5)
O2 Ce1 O5 . . 122.03(5)
O3 Ce1 O5 8 2_656 92.14(5)
O3 Ce1 O5 7_556 2_656 67.42(5)
O2 Ce1 O5 2_656 2_656 122.03(5)
O2 Ce1 O5 . 2_656 71.08(5)
O5 Ce1 O5 . 2_656 153.41(7)
O3 Ce1 O6 8 2_656 69.41(5)
O3 Ce1 O6 7_556 2_656 111.27(6)
O2 Ce1 O6 2_656 2_656 69.58(5)
O2 Ce1 O6 . 2_656 110.01(5)
O5 Ce1 O6 . 2_656 126.78(5)
O5 Ce1 O6 2_656 2_656 53.46(5)
O3 Ce1 O6 8 . 111.27(6)
O3 Ce1 O6 7_556 . 69.41(5)
O2 Ce1 O6 2_656 . 110.01(5)
O2 Ce1 O6 . . 69.58(5)
O5 Ce1 O6 . . 53.46(5)
O5 Ce1 O6 2_656 . 126.78(5)
O6 Ce1 O6 2_656 . 179.15(8)
O3 Ce1 O4 8 5_666 123.92(6)
O3 Ce1 O4 7_556 5_666 138.05(6)
O2 Ce1 O4 2_656 5_666 54.00(6)
O2 Ce1 O4 . 5_666 79.27(6)
O5 Ce1 O4 . 5_666 73.05(6)
O5 Ce1 O4 2_656 5_666 133.52(6)
O6 Ce1 O4 2_656 5_666 108.85(6)
O6 Ce1 O4 . 5_666 70.37(6)
O3 Ce1 O4 8 . 138.05(6)
O3 Ce1 O4 7_556 . 123.92(6)
O2 Ce1 O4 2_656 . 79.27(6)
O2 Ce1 O4 . . 54.00(6)
O5 Ce1 O4 . . 133.52(6)
O5 Ce1 O4 2_656 . 73.05(6)
O6 Ce1 O4 2_656 . 70.37(6)
O6 Ce1 O4 . . 108.85(6)
O4 Ce1 O4 5_666 . 60.56(9)
O3 Ce1 S1 8 5_666 99.68(4)
O3 Ce1 S1 7_556 5_666 158.46(4)
O2 Ce1 S1 2_656 5_666 26.58(4)
O2 Ce1 S1 . 5_666 103.96(4)
O5 Ce1 S1 . 5_666 69.30(4)
O5 Ce1 S1 2_656 5_666 133.51(4)
O6 Ce1 S1 2_656 5_666 89.18(4)
O6 Ce1 S1 . 5_666 90.20(4)
O4 Ce1 S1 5_666 5_666 27.42(5)
O4 Ce1 S1 . 5_666 68.23(5)
O3 Ce1 S1 8 . 158.46(4)
O3 Ce1 S1 7_556 . 99.68(4)
O2 Ce1 S1 2_656 . 103.96(4)
O2 Ce1 S1 . . 26.59(4)
O5 Ce1 S1 . . 133.51(4)
O5 Ce1 S1 2_656 . 69.30(4)
O6 Ce1 S1 2_656 . 90.20(4)
O6 Ce1 S1 . . 89.18(4)
O4 Ce1 S1 5_666 . 68.23(5)
O4 Ce1 S1 . . 27.42(5)
S1 Ce1 S1 5_666 . 86.455(19)
O1 S1 O2 . 6_565 110.88(8)
O1 S1 O2 . . 110.88(8)
O2 S1 O2 6_565 . 110.18(13)
O1 S1 O4 . . 112.00(14)
O2 S1 O4 6_565 . 106.35(8)
O2 S1 O4 . . 106.35(8)
O1 S1 Ce1 . 5_666 126.21(4)
O2 S1 Ce1 6_565 5_666 49.24(6)
O2 S1 Ce1 . 5_666 122.83(7)
O4 S1 Ce1 . 5_666 57.13(5)
O1 S1 Ce1 . . 126.21(4)
O2 S1 Ce1 6_565 . 122.83(7)
O2 S1 Ce1 . . 49.24(6)
O4 S1 Ce1 . . 57.13(5)
Ce1 S1 Ce1 5_666 . 93.545(19)
O1 S1 K1 . 6_566 52.72(3)
O2 S1 K1 6_565 6_566 58.80(7)
O2 S1 K1 . 6_566 135.38(7)
O4 S1 K1 . 6_566 118.26(5)
Ce1 S1 K1 5_666 6_566 84.469(9)
Ce1 S1 K1 . 6_566 175.14(2)
O1 S1 K1 . 1_556 52.72(3)
O2 S1 K1 6_565 1_556 135.38(7)
O2 S1 K1 . 1_556 58.80(7)
O4 S1 K1 . 1_556 118.26(5)
Ce1 S1 K1 5_666 1_556 175.14(2)
Ce1 S1 K1 . 1_556 84.468(9)
K1 S1 K1 6_566 1_556 97.16(2)
O7 S2 O3 . . 108.59(10)
O7 S2 O6 . . 110.44(10)
O3 S2 O6 . . 111.23(10)
O7 S2 O5 . . 111.75(10)
O3 S2 O5 . . 109.04(10)
O6 S2 O5 . . 105.80(10)
O7 S2 Ce1 . . 124.25(7)
O3 S2 Ce1 . . 127.14(7)
O6 S2 Ce1 . . 53.74(7)
O5 S2 Ce1 . . 52.13(7)
O7 S2 K2 . . 50.30(7)
O3 S2 K2 . . 114.51(7)
O6 S2 K2 . . 61.83(7)
O5 S2 K2 . . 136.28(7)
Ce1 S2 K2 . . 101.068(14)
O7 S2 K1 . 1_455 47.37(7)
O3 S2 K1 . 1_455 61.37(7)
O6 S2 K1 . 1_455 123.69(7)
O5 S2 K1 . 1_455 130.03(7)
Ce1 S2 K1 . 1_455 171.27(2)
K2 S2 K1 . 1_455 71.711(13)
O7 S2 K1 . 8_455 128.34(7)
O3 S2 K1 . 8_455 61.00(7)
O6 S2 K1 . 8_455 120.55(7)
O5 S2 K1 . 8_455 48.09(7)
Ce1 S2 K1 . 8_455 83.386(14)
K2 S2 K1 . 8_455 175.236(18)
K1 S2 K1 1_455 8_455 103.996(18)
S1 O1 Na1 . 1_656 124.70(13)
S1 O1 K1 . 6_566 102.65(6)
Na1 O1 K1 1_656 6_566 98.25(5)
S1 O1 K1 . 1_556 102.65(6)
Na1 O1 K1 1_656 1_556 98.25(5)
K1 O1 K1 6_566 1_556 133.74(9)
S1 O2 Ce1 . . 104.18(8)
S1 O2 K1 . 2_656 149.38(9)
Ce1 O2 K1 . 2_656 104.42(5)
S1 O2 K1 . 1_556 95.46(8)
Ce1 O2 K1 . 1_556 109.70(6)
K1 O2 K1 2_656 1_556 85.05(5)
S2 O3 Ce1 . 7_556 142.25(11)
S2 O3 K1 . 1_455 93.32(8)
Ce1 O3 K1 7_556 1_455 109.28(6)
S2 O3 K1 . 8_455 94.37(8)
Ce1 O3 K1 7_556 8_455 94.95(5)
K1 O3 K1 1_455 8_455 127.62(6)
S1 O4 Ce1 . 5_666 95.44(7)
S1 O4 Ce1 . . 95.44(7)
Ce1 O4 Ce1 5_666 . 119.44(9)
S2 O5 Ce1 . . 101.15(8)
S2 O5 K1 . 8_455 108.46(8)
Ce1 O5 K1 . 8_455 113.95(6)
S2 O5 K1 . 2_655 139.14(9)
Ce1 O5 K1 . 2_655 110.29(6)
K1 O5 K1 8_455 2_655 82.24(5)
S2 O6 Ce1 . . 99.49(8)
S2 O6 K1 . 2_656 151.45(10)
Ce1 O6 K1 . 2_656 101.07(6)
S2 O6 K2 . . 92.65(8)
Ce1 O6 K2 . . 130.19(7)
K1 O6 K2 2_656 . 89.04(5)
S2 O7 Na1 . . 137.00(10)
S2 O7 K1 . 1_455 109.23(9)
Na1 O7 K1 . 1_455 103.05(6)
S2 O7 K2 . . 105.64(8)
Na1 O7 K2 . . 98.36(6)
K1 O7 K2 1_455 . 95.85(5)
O7 K1 O6 1_655 2_656 81.18(5)
O7 K1 O2 1_655 2_656 121.42(5)
O6 K1 O2 2_656 2_656 65.62(5)
O7 K1 O1 1_655 1_554 68.76(6)
O6 K1 O1 2_656 1_554 107.49(6)
O2 K1 O1 2_656 1_554 76.88(6)
O7 K1 O5 1_655 8 106.65(5)
O6 K1 O5 2_656 8 78.18(5)
O2 K1 O5 2_656 8 111.43(5)
O1 K1 O5 1_554 8 171.55(6)
O7 K1 O5 1_655 2_655 83.24(5)
O6 K1 O5 2_656 2_655 161.96(5)
O2 K1 O5 2_656 2_655 131.25(5)
O1 K1 O5 1_554 2_655 74.90(6)
O5 K1 O5 8 2_655 97.76(5)
O7 K1 O2 1_655 1_554 114.65(5)
O6 K1 O2 2_656 1_554 133.13(5)
O2 K1 O2 2_656 1_554 68.88(6)
O1 K1 O2 1_554 1_554 50.18(5)
O5 K1 O2 8 1_554 130.28(5)
O5 K1 O2 2_655 1_554 62.47(5)
O7 K1 O3 1_655 1_655 48.66(5)
O6 K1 O3 2_656 1_655 74.28(5)
O2 K1 O3 2_656 1_655 139.90(5)
O1 K1 O3 1_554 1_655 116.80(6)
O5 K1 O3 8 1_655 58.02(5)
O5 K1 O3 2_655 1_655 88.60(5)
O2 K1 O3 1_554 1_655 149.77(5)
O7 K1 O3 1_655 8 135.42(5)
O6 K1 O3 2_656 8 59.95(5)
O2 K1 O3 2_656 8 63.40(5)
O1 K1 O3 1_554 8 140.14(6)
O5 K1 O3 8 8 48.07(5)
O5 K1 O3 2_655 8 129.53(5)
O2 K1 O3 1_554 8 108.04(5)
O3 K1 O3 1_655 8 96.91(4)
O7 K1 S1 1_655 1_554 90.30(4)
O6 K1 S1 2_656 1_554 124.56(4)
O2 K1 S1 2_656 1_554 73.48(4)
O1 K1 S1 1_554 1_554 24.64(4)
O5 K1 S1 8 1_554 154.19(4)
O5 K1 S1 2_655 1_554 64.38(4)
O2 K1 S1 1_554 1_554 25.75(3)
O3 K1 S1 1_655 1_554 134.49(4)
O3 K1 S1 8 1_554 128.60(4)
O7 K1 S2 1_655 1_655 23.40(4)
O6 K1 S2 2_656 1_655 75.54(4)
O2 K1 S2 2_656 1_655 133.44(4)
O1 K1 S2 1_554 1_655 92.02(5)
O5 K1 S2 8 1_655 83.25(4)
O5 K1 S2 2_655 1_655 86.56(4)
O2 K1 S2 1_554 1_655 134.66(4)
O3 K1 S2 1_655 1_655 25.31(3)
O3 K1 S2 8 1_655 117.27(4)
S1 K1 S2 1_554 1_655 112.37(2)
O7 K1 S2 1_655 8 122.29(4)
O6 K1 S2 2_656 8 66.93(4)
O2 K1 S2 2_656 8 87.98(4)
O1 K1 S2 1_554 8 164.75(5)
O5 K1 S2 8 8 23.46(3)
O5 K1 S2 2_655 8 115.04(4)
O2 K1 S2 1_554 8 122.40(3)
O3 K1 S2 1_655 8 76.21(3)
O3 K1 S2 8 8 24.63(3)
S1 K1 S2 1_554 8 147.40(2)
S2 K1 S2 1_655 8 99.896(16)
O7 K2 O7 . 5_566 180.0
O7 K2 O7 . 6_565 73.23(7)
O7 K2 O7 5_566 6_565 106.77(7)
O7 K2 O7 . 2_556 106.77(7)
O7 K2 O7 5_566 2_556 73.23(7)
O7 K2 O7 6_565 2_556 180.0
O7 K2 O6 . . 49.03(5)
O7 K2 O6 5_566 . 130.97(5)
O7 K2 O6 6_565 . 105.06(5)
O7 K2 O6 2_556 . 74.94(5)
O7 K2 O6 . 6_565 105.06(5)
O7 K2 O6 5_566 6_565 74.94(5)
O7 K2 O6 6_565 6_565 49.03(5)
O7 K2 O6 2_556 6_565 130.97(5)
O6 K2 O6 . 6_565 100.25(7)
O7 K2 O6 . 5_566 130.97(5)
O7 K2 O6 5_566 5_566 49.03(5)
O7 K2 O6 6_565 5_566 74.94(5)
O7 K2 O6 2_556 5_566 105.06(5)
O6 K2 O6 . 5_566 180.00(7)
O6 K2 O6 6_565 5_566 79.76(7)
O7 K2 O6 . 2_556 74.94(5)
O7 K2 O6 5_566 2_556 105.06(5)
O7 K2 O6 6_565 2_556 130.97(5)
O7 K2 O6 2_556 2_556 49.03(5)
O6 K2 O6 . 2_556 79.75(7)
O6 K2 O6 6_565 2_556 180.0
O6 K2 O6 5_566 2_556 100.25(7)
O7 K2 S2 . 5_566 155.94(3)
O7 K2 S2 5_566 5_566 24.06(3)
O7 K2 S2 6_565 5_566 88.57(4)
O7 K2 S2 2_556 5_566 91.43(4)
O6 K2 S2 . 5_566 154.49(3)
O6 K2 S2 6_565 5_566 72.27(3)
O6 K2 S2 5_566 5_566 25.51(3)
O6 K2 S2 2_556 5_566 107.73(3)
O7 K2 S2 . 6_565 91.43(4)
O7 K2 S2 5_566 6_565 88.57(4)
O7 K2 S2 6_565 6_565 24.06(3)
O7 K2 S2 2_556 6_565 155.94(3)
O6 K2 S2 . 6_565 107.73(3)
O6 K2 S2 6_565 6_565 25.51(3)
O6 K2 S2 5_566 6_565 72.27(3)
O6 K2 S2 2_556 6_565 154.49(3)
S2 K2 S2 5_566 6_565 76.300(17)
O7 K2 S2 . 2_556 88.57(4)
O7 K2 S2 5_566 2_556 91.43(4)
O7 K2 S2 6_565 2_556 155.94(3)
O7 K2 S2 2_556 2_556 24.06(3)
O6 K2 S2 . 2_556 72.27(3)
O6 K2 S2 6_565 2_556 154.49(3)
O6 K2 S2 5_566 2_556 107.73(3)
O6 K2 S2 2_556 2_556 25.51(3)
S2 K2 S2 5_566 2_556 103.700(17)
S2 K2 S2 6_565 2_556 180.0
O7 K2 S2 . . 24.06(3)
O7 K2 S2 5_566 . 155.94(3)
O7 K2 S2 6_565 . 91.43(4)
O7 K2 S2 2_556 . 88.57(4)
O6 K2 S2 . . 25.51(3)
O6 K2 S2 6_565 . 107.73(3)
O6 K2 S2 5_566 . 154.49(3)
O6 K2 S2 2_556 . 72.27(3)
S2 K2 S2 5_566 . 180.000(11)
S2 K2 S2 6_565 . 103.700(17)
S2 K2 S2 2_556 . 76.300(17)
O7 Na1 O7 . 6_565 89.27(8)
O7 Na1 O7 . 5_565 180.0
O7 Na1 O7 6_565 5_565 90.72(8)
O7 Na1 O7 . 2 90.72(8)
O7 Na1 O7 6_565 2 180.0
O7 Na1 O7 5_565 2 89.28(8)
O7 Na1 O1 . 5_666 98.93(5)
O7 Na1 O1 6_565 5_666 98.94(5)
O7 Na1 O1 5_565 5_666 81.06(5)
O7 Na1 O1 2 5_666 81.06(5)
O7 Na1 O1 . 1_454 81.06(5)
O7 Na1 O1 6_565 1_454 81.06(5)
O7 Na1 O1 5_565 1_454 98.94(5)
O7 Na1 O1 2 1_454 98.94(5)
O1 Na1 O1 5_666 1_454 180.00(11)
O7 Na1 K2 . 1_554 135.14(4)
O7 Na1 K2 6_565 1_554 135.14(4)
O7 Na1 K2 5_565 1_554 44.86(4)
O7 Na1 K2 2 1_554 44.86(4)
O1 Na1 K2 5_666 1_554 72.35(5)
O1 Na1 K2 1_454 1_554 107.65(5)
O7 Na1 K2 . . 44.86(4)
O7 Na1 K2 6_565 . 44.86(4)
O7 Na1 K2 5_565 . 135.14(4)
O7 Na1 K2 2 . 135.14(4)
O1 Na1 K2 5_666 . 107.65(5)
O1 Na1 K2 1_454 . 72.35(5)
K2 Na1 K2 1_554 . 180.0
O7 Na1 K1 . 5_665 138.22(4)
O7 Na1 K1 6_565 5_665 80.49(4)
O7 Na1 K1 5_565 5_665 41.78(4)
O7 Na1 K1 2 5_665 99.51(4)
O1 Na1 K1 5_666 5_665 44.24(2)
O1 Na1 K1 1_454 5_665 135.76(2)
K2 Na1 K1 1_554 5_665 62.427(7)
K2 Na1 K1 . 5_665 117.573(7)
O7 Na1 K1 . 6_465 99.51(4)
O7 Na1 K1 6_565 6_465 41.78(4)
O7 Na1 K1 5_565 6_465 80.49(4)
O7 Na1 K1 2 6_465 138.22(4)
O1 Na1 K1 5_666 6_465 135.76(2)
O1 Na1 K1 1_454 6_465 44.24(2)
K2 Na1 K1 1_554 6_465 117.573(7)
K2 Na1 K1 . 6_465 62.427(7)
K1 Na1 K1 5_665 6_465 99.180(15)
O7 Na1 K1 . 1_455 41.78(4)
O7 Na1 K1 6_565 1_455 99.51(4)
O7 Na1 K1 5_565 1_455 138.22(4)
O7 Na1 K1 2 1_455 80.49(4)
O1 Na1 K1 5_666 1_455 135.76(2)
O1 Na1 K1 1_454 1_455 44.24(2)
K2 Na1 K1 1_554 1_455 117.573(8)
K2 Na1 K1 . 1_455 62.427(7)
K1 Na1 K1 5_665 1_455 180.0
K1 Na1 K1 6_465 1_455 80.821(15)
O7 Na1 K1 . 2_655 80.49(4)
O7 Na1 K1 6_565 2_655 138.22(4)
O7 Na1 K1 5_565 2_655 99.51(4)
O7 Na1 K1 2 2_655 41.78(4)
O1 Na1 K1 5_666 2_655 44.24(2)
O1 Na1 K1 1_454 2_655 135.76(2)
K2 Na1 K1 1_554 2_655 62.427(7)
K2 Na1 K1 . 2_655 117.573(7)
K1 Na1 K1 5_665 2_655 80.821(15)
K1 Na1 K1 6_465 2_655 180.0
K1 Na1 K1 1_455 2_655 99.179(15)

loop_
_geom_bond_atom_site_label_1
_geom_bond_atom_site_label_2
_geom_bond_site_symmetry_2
_geom_bond_distance
_geom_bond_publ_flag
Ce1 O3 8 2.4953(17) y
Ce1 O3 7_556 2.4953(17) y
Ce1 O2 2_656 2.5225(16) y
Ce1 O2 . 2.5225(16) y
Ce1 O5 . 2.6172(17) y
Ce1 O5 2_656 2.6172(17) y
Ce1 O6 2_656 2.6594(18) y
Ce1 O6 . 2.6594(18) y
Ce1 O4 5_666 2.7244(12) y
Ce1 O4 . 2.7244(12) y
Ce1 S1 5_666 3.2289(5) ?
Ce1 S1 . 3.2289(5) ?
S1 O1 . 1.459(2) y
S1 O2 6_565 1.4904(16) y
S1 O2 . 1.4904(16) y
S1 O4 . 1.494(2) y
S1 Ce1 5_666 3.2289(5) ?
S1 K1 6_566 3.4152(7) ?
S1 K1 1_556 3.4153(7) ?
S2 O7 . 1.4583(17) ?
S2 O3 . 1.4849(17) ?
S2 O6 . 1.4853(18) ?
S2 O5 . 1.4909(17) ?
S2 K2 . 3.4447(5) ?
S2 K1 1_455 3.4672(7) ?
S2 K1 8_455 3.5528(7) ?
O1 Na1 1_656 2.431(2) ?
O1 K1 6_566 2.7849(10) ?
O1 K1 1_556 2.7849(10) ?
O2 K1 2_656 2.7355(16) ?
O2 K1 1_556 2.9344(17) ?
O3 Ce1 7_556 2.4953(17) ?
O3 K1 1_455 3.0483(18) ?
O3 K1 8_455 3.1165(19) ?
O4 Ce1 5_666 2.7244(12) ?
O5 K1 8_455 2.7872(17) ?
O5 K1 2_655 2.8259(17) ?
O6 K1 2_656 2.7251(17) ?
O6 K2 . 3.0400(18) ?
O7 Na1 . 2.3363(16) ?
O7 K1 1_455 2.7018(17) ?
O7 K2 . 2.7523(17) ?
K1 O7 1_655 2.7018(17) ?
K1 O6 2_656 2.7252(17) ?
K1 O2 2_656 2.7355(16) ?
K1 O1 1_554 2.7849(10) ?
K1 O5 8 2.7872(17) ?
K1 O5 2_655 2.8259(17) ?
K1 O2 1_554 2.9344(17) ?
K1 O3 1_655 3.0484(18) ?
K1 O3 8 3.1165(19) ?
K1 S1 1_554 3.4152(7) ?
K1 S2 1_655 3.4672(7) ?
K1 S2 8 3.5529(7) ?
K2 O7 5_566 2.7523(17) ?
K2 O7 6_565 2.7523(17) ?
K2 O7 2_556 2.7523(17) ?
K2 O6 6_565 3.0401(18) ?
K2 O6 5_566 3.0401(18) ?
K2 O6 2_556 3.0401(18) ?
K2 S2 5_566 3.4446(5) ?
K2 S2 6_565 3.4446(5) ?
K2 S2 2_556 3.4447(5) ?
Na1 O7 6_565 2.3363(16) ?
Na1 O7 5_565 2.3363(16) ?
Na1 O7 2 2.3364(16) ?
Na1 O1 5_666 2.431(2) ?
Na1 O1 1_454 2.431(2) ?
Na1 K2 1_554 3.8603(6) ?
Na1 K1 5_665 3.9507(5) ?
Na1 K1 6_465 3.9507(5) ?
Na1 K1 1_455 3.9507(5) ?
Na1 K1 2_655 3.9507(5) ?
